data_7202836
loop_
_publ_author_name
'Mahmoudi, Ghodrat'
'Morsali, Ali'
'Hunter, Allen D.'
'Zeller, Matthias'

_publ_section_title
;
 Mercury(ii) coordination polymers generated from 1,4-bis(2 or 3 or
 4-pyridyl)-2,3-diaza-1,3-butadiene ligands
;
_journal_issue 8
_journal_name_full CrystEngComm
_journal_page_first 704
_journal_paper_doi 10.1039/b702569f
_journal_volume 9
_journal_year 2007
_chemical_formula_sum 'C12 H10 Br2 Hg N4'
_chemical_formula_weight 570.65
_chemical_name_systematic
;

?

;
_space_group_IT_number 62
_symmetry_cell_setting orthorhombic
_symmetry_space_group_name_Hall '-P 2ac 2n'
_symmetry_space_group_name_H-M 'P n m a'
_atom_sites_solution_hydrogens geom
_atom_sites_solution_primary direct
_atom_sites_solution_secondary difmap
_audit_creation_method SHELXL-97
_cell_angle_alpha 90.00
_cell_angle_beta 90.00
_cell_angle_gamma 90.00
_cell_formula_units_Z 4
_cell_length_a 8.3698(11)
_cell_length_b 14.932(2)
_cell_length_c 11.9038(16)
_cell_measurement_reflns_used 8049
_cell_measurement_temperature 100(2)
_cell_measurement_theta_max 30.65
_cell_measurement_theta_min 2.19
_cell_volume 1487.7(3)
_computing_cell_refinement 'SAINT+ 6.45 (Bruker, 2003)'
_computing_data_collection 'SMART 5.630 (Bruker, 1997-2002)'
_computing_data_reduction 'SAINT+ 6.45'
_computing_molecular_graphics 'SHELXTL 6.14'
_computing_publication_material 'SHELXTL 6.14'
_computing_structure_refinement 'SHELXTL 6.14'
_computing_structure_solution 'SHELXTL 6.14 (Bruker, 2000-2003)'
_diffrn_ambient_temperature 100(2)
_diffrn_measured_fraction_theta_full 1.000
_diffrn_measured_fraction_theta_max 1.000
_diffrn_measurement_device_type 'Bruker AXS SMART APEX CCD diffractometer'
_diffrn_measurement_method '\w scans'
_diffrn_radiation_monochromator graphite
_diffrn_radiation_source 'fine-focus sealed tube'
_diffrn_radiation_type MoK\a
_diffrn_radiation_wavelength 0.71073
_diffrn_reflns_av_R_equivalents 0.0407
_diffrn_reflns_av_sigmaI/netI 0.0283
_diffrn_reflns_limit_h_max 10
_diffrn_reflns_limit_h_min -11
_diffrn_reflns_limit_k_max 19
_diffrn_reflns_limit_k_min -19
_diffrn_reflns_limit_l_max 15
_diffrn_reflns_limit_l_min -15
_diffrn_reflns_number 11759
_diffrn_reflns_theta_full 28.28
_diffrn_reflns_theta_max 28.28
_diffrn_reflns_theta_min 2.19
_diffrn_standards_decay_% 0
_diffrn_standards_number 0
_exptl_absorpt_coefficient_mu 15.708
_exptl_absorpt_correction_T_max 0.130
_exptl_absorpt_correction_T_min 0.024
_exptl_absorpt_correction_type multi-scan
_exptl_absorpt_process_details 'SADABS in SAINT+ (Bruker, 2003)'
_exptl_crystal_colour yellow
_exptl_crystal_density_diffrn 2.548
_exptl_crystal_density_method 'not measured'
_exptl_crystal_description block
_exptl_crystal_F_000 1040
_exptl_crystal_size_max 0.26
_exptl_crystal_size_mid 0.18
_exptl_crystal_size_min 0.13
_refine_diff_density_max 3.197
_refine_diff_density_min -2.345
_refine_diff_density_rms 0.234
_refine_ls_extinction_method none
_refine_ls_goodness_of_fit_ref 1.059
_refine_ls_hydrogen_treatment constr
_refine_ls_matrix_type full
_refine_ls_number_parameters 91
_refine_ls_number_reflns 1915
_refine_ls_number_restraints 0
_refine_ls_restrained_S_all 1.059
_refine_ls_R_factor_all 0.0323
_refine_ls_R_factor_gt 0.0292
_refine_ls_shift/su_max 0.002
_refine_ls_shift/su_mean 0.000
_refine_ls_structure_factor_coef Fsqd
_refine_ls_weighting_details 'calc w=1/[\s^2^(Fo^2^)+(0.0564P)^2^+0.0000P] where P=(Fo^2^+2Fc^2^)/3'
_refine_ls_weighting_scheme calc
_refine_ls_wR_factor_gt 0.0761
_refine_ls_wR_factor_ref 0.0777
_reflns_number_gt 1787
_reflns_number_total 1915
_reflns_threshold_expression >I>2\s(I)
_cod_data_source_file b702569f.txt
_cod_data_source_block 06mz278m
_cod_depositor_comments
;
The following automatic conversions were performed:
'_symmetry_cell_setting' value 'Orthorhombic' changed to 'orthorhombic'
according to '/home/saulius/struct/CIF-dictionaries/cif_core.dic'
dictionary named 'cif_core.dic' version 2.4.1 from 2010-06-29.

Automatic conversion script
Id: cif_fix_enum 1527 2010-12-29 10:47:43Z saulius 
;
_cod_original_cell_volume 1487.8(3)
_cod_original_sg_symbol_H-M Pnma
_cod_database_code 7202836

loop_
_symmetry_equiv_pos_as_xyz
'x, y, z'
'-x+1/2, -y, z+1/2'
'-x, y+1/2, -z'
'x+1/2, -y+1/2, -z+1/2'
'-x, -y, -z'
'x-1/2, y, -z-1/2'
'x, -y-1/2, z'
'-x-1/2, y-1/2, z-1/2'

loop_
_atom_site_label
_atom_site_type_symbol
_atom_site_fract_x
_atom_site_fract_y
_atom_site_fract_z
_atom_site_U_iso_or_equiv
_atom_site_adp_type
_atom_site_occupancy
_atom_site_symmetry_multiplicity
_atom_site_calc_flag
_atom_site_refinement_flags
_atom_site_disorder_assembly
_atom_site_disorder_group
Br1 Br 0.33374(7) 0.7500 1.24758(5) 0.02383(16) Uani 1 2 d S . .
Br2 Br 0.01056(7) 0.7500 0.91292(5) 0.01966(15) Uani 1 2 d S . .
C1 C 0.3848(5) 0.6118(3) 0.8626(3) 0.0166(8) Uani 1 1 d . . .
H1 H 0.2862 0.6273 0.8282 0.020 Uiso 1 1 calc R . .
C2 C 0.4879(5) 0.5539(3) 0.8060(3) 0.0175(8) Uani 1 1 d . . .
H2 H 0.4602 0.5303 0.7345 0.021 Uiso 1 1 calc R . .
C3 C 0.6317(5) 0.5314(3) 0.8564(3) 0.0161(8) Uani 1 1 d . . .
H3 H 0.7019 0.4900 0.8213 0.019 Uiso 1 1 calc R . .
C4 C 0.6729(5) 0.5701(3) 0.9591(3) 0.0124(8) Uani 1 1 d . . .
C5 C 0.5618(5) 0.6272(3) 1.0091(3) 0.0142(8) Uani 1 1 d . . .
H5 H 0.5881 0.6539 1.0791 0.017 Uiso 1 1 calc R . .
C6 C 0.8266(5) 0.5551(3) 1.0136(3) 0.0140(7) Uani 1 1 d . . .
H6 H 0.8508 0.5846 1.0823 0.017 Uiso 1 1 calc R . .
Hg1 Hg 0.22921(3) 0.7500 1.052729(18) 0.01546(10) Uani 1 2 d S . .
N1 N 0.4194(4) 0.6461(2) 0.9629(3) 0.0146(7) Uani 1 1 d . . .
N2 N 0.9302(4) 0.5017(2) 0.9685(3) 0.0144(7) Uani 1 1 d . . .

loop_
_atom_site_aniso_label
_atom_site_aniso_U_11
_atom_site_aniso_U_22
_atom_site_aniso_U_33
_atom_site_aniso_U_23
_atom_site_aniso_U_13
_atom_site_aniso_U_12
Br1 0.0140(3) 0.0400(4) 0.0176(3) 0.000 0.0002(2) 0.000
Br2 0.0081(3) 0.0214(3) 0.0295(3) 0.000 -0.0060(2) 0.000
C1 0.0077(18) 0.024(2) 0.0183(19) 0.0039(16) -0.0021(15) 0.0026(15)
C2 0.0113(19) 0.026(2) 0.0155(18) 0.0003(16) 0.0015(15) -0.0022(16)
C3 0.0071(18) 0.022(2) 0.0189(19) 0.0017(16) 0.0039(15) -0.0012(15)
C4 0.0046(19) 0.019(2) 0.0140(17) 0.0022(14) 0.0018(13) 0.0002(15)
C5 0.0098(19) 0.0169(19) 0.0158(18) -0.0019(14) -0.0020(15) -0.0007(14)
C6 0.0070(18) 0.020(2) 0.0150(18) 0.0025(15) 0.0003(14) 0.0002(15)
Hg1 0.00539(14) 0.02100(15) 0.01997(15) 0.000 -0.00035(7) 0.000
N1 0.0063(17) 0.0164(17) 0.0212(17) 0.0039(13) -0.0011(13) 0.0007(13)
N2 0.0048(17) 0.0228(18) 0.0156(16) 0.0022(13) -0.0025(13) 0.0011(13)

loop_
_atom_type_symbol
_atom_type_description
_atom_type_scat_dispersion_real
_atom_type_scat_dispersion_imag
_atom_type_scat_source
C C 0.0033 0.0016 'International Tables Vol C Tables 4.2.6.8 and 6.1.1.4'
H H 0.0000 0.0000 'International Tables Vol C Tables 4.2.6.8 and 6.1.1.4'
N N 0.0061 0.0033 'International Tables Vol C Tables 4.2.6.8 and 6.1.1.4'
Br Br -0.2901 2.4595 'International Tables Vol C Tables 4.2.6.8 and 6.1.1.4'
Hg Hg -2.3894 9.2266 'International Tables Vol C Tables 4.2.6.8 and 6.1.1.4'

loop_
_geom_angle_atom_site_label_1
_geom_angle_atom_site_label_2
_geom_angle_atom_site_label_3
_geom_angle
_geom_angle_site_symmetry_1
_geom_angle_site_symmetry_3
_geom_angle_publ_flag
N1 C1 C2 122.5(4) . . ?
N1 C1 H1 118.8 . . ?
C2 C1 H1 118.8 . . ?
C3 C2 C1 118.6(4) . . ?
C3 C2 H2 120.7 . . ?
C1 C2 H2 120.7 . . ?
C2 C3 C4 119.6(4) . . ?
C2 C3 H3 120.2 . . ?
C4 C3 H3 120.2 . . ?
C5 C4 C3 117.5(4) . . ?
C5 C4 C6 119.5(4) . . ?
C3 C4 C6 123.0(4) . . ?
N1 C5 C4 123.1(4) . . ?
N1 C5 H5 118.4 . . ?
C4 C5 H5 118.4 . . ?
N2 C6 C4 120.0(4) . . ?
N2 C6 H6 120.0 . . ?
C4 C6 H6 120.0 . . ?
N1 Hg1 N1 77.95(16) 7_575 . ?
N1 Hg1 Br2 100.71(8) 7_575 . ?
N1 Hg1 Br2 100.71(8) . . ?
N1 Hg1 Br1 100.24(8) 7_575 . ?
N1 Hg1 Br1 100.24(8) . . ?
Br2 Hg1 Br1 152.95(2) . . ?
C1 N1 C5 118.6(4) . . ?
C1 N1 Hg1 119.4(3) . . ?
C5 N1 Hg1 121.9(3) . . ?
C6 N2 N2 111.2(4) . 5_767 ?

loop_
_geom_bond_atom_site_label_1
_geom_bond_atom_site_label_2
_geom_bond_distance
_geom_bond_site_symmetry_2
_geom_bond_publ_flag
Br1 Hg1 2.4790(7) . ?
Br2 Hg1 2.4737(7) . ?
C1 N1 1.332(5) . ?
C1 C2 1.395(6) . ?
C1 H1 0.9500 . ?
C2 C3 1.386(6) . ?
C2 H2 0.9500 . ?
C3 C4 1.395(6) . ?
C3 H3 0.9500 . ?
C4 C5 1.394(6) . ?
C4 C6 1.458(6) . ?
C5 N1 1.342(5) . ?
C5 H5 0.9500 . ?
C6 N2 1.295(5) . ?
C6 H6 0.9500 . ?
Hg1 N1 2.466(4) 7_575 ?
Hg1 N1 2.466(4) . ?
N2 N2 1.390(7) 5_767 ?

loop_
_geom_torsion_atom_site_label_1
_geom_torsion_atom_site_label_2
_geom_torsion_atom_site_label_3
_geom_torsion_atom_site_label_4
_geom_torsion
_geom_torsion_site_symmetry_1
_geom_torsion_site_symmetry_2
_geom_torsion_site_symmetry_3
_geom_torsion_site_symmetry_4
_geom_torsion_publ_flag
N1 C1 C2 C3 0.0(6) . . . . ?
C1 C2 C3 C4 -2.9(6) . . . . ?
C2 C3 C4 C5 2.9(6) . . . . ?
C2 C3 C4 C6 -175.4(4) . . . . ?
C3 C4 C5 N1 -0.1(6) . . . . ?
C6 C4 C5 N1 178.3(4) . . . . ?
C5 C4 C6 N2 179.5(4) . . . . ?
C3 C4 C6 N2 -2.2(6) . . . . ?
C2 C1 N1 C5 2.9(6) . . . . ?
C2 C1 N1 Hg1 178.9(3) . . . . ?
C4 C5 N1 C1 -2.8(6) . . . . ?
C4 C5 N1 Hg1 -178.7(3) . . . . ?
N1 Hg1 N1 C1 -96.5(3) 7_575 . . . ?
Br2 Hg1 N1 C1 2.3(3) . . . . ?
Br1 Hg1 N1 C1 165.1(3) . . . . ?
N1 Hg1 N1 C5 79.4(3) 7_575 . . . ?
Br2 Hg1 N1 C5 178.2(3) . . . . ?
Br1 Hg1 N1 C5 -19.0(3) . . . . ?
C4 C6 N2 N2 178.5(4) . . . 5_767 ?
